data_7022234
loop_
_publ_author_name
'Sun, Ya-guang'
'Sun, Di'
'Yu, Wan'
'Zhu, Ming-chang'
'Ding, Fu'
'Liu, Yi-nan'
'Gao, En-jun'
'Wang, Shu-ju'
'Xiong, Gang'
'Dragutan, Ileana'
'Dragutan, Valerian'

_publ_section_title
;
 Synthesis, characterization, interaction with DNA and cytotoxicity of
 Pd(II) and Pt(II) complexes containing pyridine carboxylic acid ligands.
;
_journal_issue 11
_journal_name_full 'Dalton transactions (Cambridge, England : 2003)'
_journal_page_first 3957
_journal_page_last 3967
_journal_paper_doi 10.1039/c2dt32114a
_journal_volume 42
_journal_year 2013
_chemical_formula_sum 'C12 H12 Cl2 N2 O6 Pt'
_chemical_formula_weight 546.23
_chemical_name_systematic
;
?
;
_space_group_IT_number 14
_symmetry_space_group_name_Hall '-P 2ybc'
_symmetry_space_group_name_H-M 'P 1 21/c 1'
_atom_sites_solution_hydrogens geom
_atom_sites_solution_primary direct
_atom_sites_solution_secondary difmap
_audit_creation_method SHELXL-97
_cell_angle_alpha 90.00
_cell_angle_beta 106.052(3)
_cell_angle_gamma 90.00
_cell_formula_units_Z 8
_cell_length_a 16.640(2)
_cell_length_b 13.7906(18)
_cell_length_c 13.6697(19)
_cell_measurement_temperature 293(2)
_cell_volume 3014.6(7)
_computing_structure_refinement 'SHELXL-97 (Sheldrick, 1997)'
_computing_structure_solution 'SHELXS-97 (Sheldrick, 1990)'
_diffrn_ambient_temperature 293(2)
_diffrn_measured_fraction_theta_full 0.998
_diffrn_measured_fraction_theta_max 0.998
_diffrn_radiation_monochromator graphite
_diffrn_radiation_source 'fine-focus sealed tube'
_diffrn_radiation_type MoK\a
_diffrn_radiation_wavelength 0.71075
_diffrn_reflns_av_R_equivalents 0.0686
_diffrn_reflns_av_sigmaI/netI 0.0624
_diffrn_reflns_limit_h_max 19
_diffrn_reflns_limit_h_min -19
_diffrn_reflns_limit_k_max 16
_diffrn_reflns_limit_k_min -16
_diffrn_reflns_limit_l_max 14
_diffrn_reflns_limit_l_min -16
_diffrn_reflns_number 18633
_diffrn_reflns_theta_full 25.02
_diffrn_reflns_theta_max 25.02
_diffrn_reflns_theta_min 3.10
_exptl_absorpt_coefficient_mu 9.696
_exptl_absorpt_correction_T_max 0.9093
_exptl_absorpt_correction_T_min 0.6977
_exptl_crystal_density_diffrn 2.407
_exptl_crystal_density_method 'not measured'
_exptl_crystal_F_000 2064
_exptl_crystal_size_max 0.04
_exptl_crystal_size_mid 0.02
_exptl_crystal_size_min 0.01
_refine_diff_density_max 1.794
_refine_diff_density_min -0.906
_refine_diff_density_rms 0.178
_refine_ls_extinction_method none
_refine_ls_goodness_of_fit_ref 1.112
_refine_ls_hydrogen_treatment mixed
_refine_ls_matrix_type full
_refine_ls_number_parameters 418
_refine_ls_number_reflns 5314
_refine_ls_number_restraints 9
_refine_ls_restrained_S_all 1.111
_refine_ls_R_factor_all 0.0768
_refine_ls_R_factor_gt 0.0524
_refine_ls_shift/su_max 0.014
_refine_ls_shift/su_mean 0.000
_refine_ls_structure_factor_coef Fsqd
_refine_ls_weighting_details 'calc w=1/[\s^2^(Fo^2^)+(0.0238P)^2^+16.4685P] where P=(Fo^2^+2Fc^2^)/3'
_refine_ls_weighting_scheme calc
_refine_ls_wR_factor_gt 0.0874
_refine_ls_wR_factor_ref 0.0936
_reflns_number_gt 4172
_reflns_number_total 5314
_reflns_threshold_expression >2sigma(I)
_cod_data_source_file c2dt32114a.txt
_cod_data_source_block 2
_cod_database_code 7022234

loop_
_symmetry_equiv_pos_as_xyz
'x, y, z'
'-x, y+1/2, -z+1/2'
'-x, -y, -z'
'x, -y-1/2, z-1/2'

loop_
_atom_site_label
_atom_site_type_symbol
_atom_site_fract_x
_atom_site_fract_y
_atom_site_fract_z
_atom_site_U_iso_or_equiv
_atom_site_adp_type
_atom_site_occupancy
_atom_site_symmetry_multiplicity
_atom_site_calc_flag
_atom_site_refinement_flags
C2 C 0.3559(6) 0.6580(7) 0.3883(7) 0.028(2) Uani 1 1 d .
H2 H 0.3164 0.6091 0.3836 0.034 Uiso 1 1 calc R
C7 C 0.3543(6) 0.9163(7) 0.3834(7) 0.023(2) Uani 1 1 d .
C8 C 0.3992(7) 0.9997(8) 0.3795(7) 0.034(3) Uani 1 1 d U
H8 H 0.4554 0.9951 0.3818 0.040 Uiso 1 1 calc R
C3 C 0.4346(6) 0.6324(8) 0.3944(7) 0.026(2) Uani 1 1 d .
C12 C 0.2375(6) 1.0087(7) 0.3656(7) 0.026(2) Uani 1 1 d .
H12 H 0.1805 1.0123 0.3596 0.032 Uiso 1 1 calc R
C5 C 0.4701(7) 0.7977(9) 0.4069(8) 0.037(3) Uani 1 1 d .
H5 H 0.5091 0.8474 0.4142 0.045 Uiso 1 1 calc R
C10 C 0.2776(7) 1.0920(8) 0.3629(8) 0.034(3) Uani 1 1 d .
C11 C 0.2312(8) 1.1852(8) 0.3554(9) 0.038(3) Uani 1 1 d .
C9 C 0.3623(7) 1.0889(9) 0.3723(8) 0.043(3) Uani 1 1 d .
H9 H 0.3931 1.1454 0.3738 0.051 Uiso 1 1 calc R
C18 C 0.1477(6) 0.9669(9) 0.6218(7) 0.033(3) Uani 1 1 d .
C17 C 0.1011(7) 1.0487(9) 0.6136(8) 0.041(3) Uani 1 1 d .
H17 H 0.0445 1.0455 0.6097 0.050 Uiso 1 1 calc R
C16 C 0.1396(7) 1.1360(8) 0.6113(8) 0.036(3) Uani 1 1 d .
H16 H 0.1087 1.1931 0.6046 0.043 Uiso 1 1 calc R
C15 C 0.2214(6) 1.1395(8) 0.6187(8) 0.031(3) Uani 1 1 d .
C14 C 0.2650(6) 1.0556(9) 0.6264(8) 0.037(3) Uani 1 1 d .
H14 H 0.3219 1.0585 0.6319 0.045 Uiso 1 1 calc R
C13 C 0.2669(7) 1.2313(9) 0.6172(8) 0.037(3) Uani 1 1 d .
C19 C 0.1137(6) 0.8693(8) 0.6238(7) 0.026(2) Uani 1 1 d .
C6 C 0.3868(6) 0.8192(8) 0.3950(8) 0.031(3) Uani 1 1 d .
C24 C 0.1448(7) 0.7082(8) 0.6267(7) 0.032(3) Uani 1 1 d .
H24 H 0.1836 0.6590 0.6299 0.039 Uiso 1 1 calc R
C23 C 0.0394(7) 0.5793(10) 0.6228(9) 0.045(3) Uani 1 1 d .
C1 C 0.4590(7) 0.5303(8) 0.3849(7) 0.034(3) Uani 1 1 d .
C22 C 0.0640(7) 0.6826(8) 0.6210(8) 0.032(3) Uani 1 1 d .
C4 C 0.4949(7) 0.7037(9) 0.4079(8) 0.041(3) Uani 1 1 d .
H4 H 0.5509 0.6879 0.4175 0.049 Uiso 1 1 calc R
C21 C 0.0084(7) 0.7557(9) 0.6157(8) 0.039(3) Uani 1 1 d .
H21 H -0.0472 0.7409 0.6102 0.047 Uiso 1 1 calc R
C20 C 0.0322(6) 0.8495(9) 0.6182(8) 0.039(3) Uani 1 1 d .
H20 H -0.0059 0.8993 0.6161 0.047 Uiso 1 1 calc R
Cl1 Cl 0.16200(16) 0.6471(2) 0.3903(2) 0.0375(7) Uani 1 1 d .
Cl2 Cl 0.08967(15) 0.8624(2) 0.3750(2) 0.0369(7) Uani 1 1 d .
Cl3 Cl 0.41332(15) 0.9031(2) 0.6376(2) 0.0359(7) Uani 1 1 d .
Cl4 Cl 0.34137(16) 0.68949(19) 0.6419(2) 0.0340(6) Uani 1 1 d .
H13A H 0.566(5) 0.855(4) 0.167(7) 0.041 Uiso 1 1 d D
H13B H 0.569(5) 0.772(6) 0.226(5) 0.051 Uiso 1 1 d D
N1 N 0.2715(5) 0.9221(6) 0.3760(6) 0.0243(19) Uani 1 1 d .
N2 N 0.3311(5) 0.7492(6) 0.3885(6) 0.0252(19) Uani 1 1 d .
N3 N 0.2293(5) 0.9696(6) 0.6263(6) 0.025(2) Uani 1 1 d .
N4 N 0.1701(5) 0.7976(6) 0.6279(6) 0.0255(19) Uani 1 1 d .
O1 O 0.5312(5) 0.5102(6) 0.3942(6) 0.047(2) Uani 1 1 d .
H1 H 0.5349 0.4527 0.3807 0.071 Uiso 1 1 calc R
O2 O 0.3989(5) 0.4691(5) 0.3643(6) 0.043(2) Uani 1 1 d .
O3 O 0.2769(5) 1.2610(6) 0.3604(7) 0.057(2) Uani 1 1 d .
H3A H 0.2487 1.3096 0.3612 0.086 Uiso 1 1 calc R
O4 O 0.1576(5) 1.1864(6) 0.3417(7) 0.060(3) Uani 1 1 d .
O7 O 0.3408(5) 1.2332(6) 0.6274(7) 0.059(3) Uani 1 1 d .
O8 O 0.2193(5) 1.3070(6) 0.6031(7) 0.056(2) Uani 1 1 d .
H8B H 0.2462 1.3547 0.5946 0.084 Uiso 1 1 calc R
O9 O 0.0953(5) 0.5175(6) 0.6279(6) 0.049(2) Uani 1 1 d .
O10 O -0.0336(5) 0.5615(6) 0.6191(7) 0.065(3) Uani 1 1 d .
H10A H -0.0394 0.5028 0.6243 0.097 Uiso 1 1 calc R
O13 O 0.5425(5) 0.8015(6) 0.1723(7) 0.053(2) Uani 1 1 d D
O15 O 0.2976(5) 0.4662(5) 0.5744(5) 0.070(3) Uani 1 1 d G
H15A H 0.3465 0.4697 0.5667 0.104 Uiso 1 1 d G
H15B H 0.2769 0.5228 0.5719 0.104 Uiso 1 1 d G
O16 O 0.0391(4) 0.1559(5) 0.1452(5) 0.055(2) Uani 1 1 d G
H16A H -0.0119 0.1652 0.1134 0.083 Uiso 1 1 d G
H16B H 0.0460 0.1649 0.2085 0.083 Uiso 1 1 d G
O14 O 0.1957(4) 0.4158(4) 0.3631(4) 0.058(2) Uani 1 1 d G
H14A H 0.1506 0.4236 0.3797 0.087 Uiso 1 1 d G
H14B H 0.2366 0.4376 0.4100 0.087 Uiso 1 1 d G
Pt1 Pt 0.21668(2) 0.79679(3) 0.38275(3) 0.02898(13) Uani 1 1 d .
Pt2 Pt 0.28521(2) 0.84065(3) 0.63260(3) 0.02881(13) Uani 1 1 d .

loop_
_atom_site_aniso_label
_atom_site_aniso_U_11
_atom_site_aniso_U_22
_atom_site_aniso_U_33
_atom_site_aniso_U_23
_atom_site_aniso_U_13
_atom_site_aniso_U_12
C2 0.035(6) 0.010(6) 0.038(6) 0.006(5) 0.008(5) -0.007(5)
C7 0.022(6) 0.026(7) 0.021(5) 0.000(4) 0.005(4) 0.003(4)
C8 0.033(3) 0.033(3) 0.034(3) 0.0003(10) 0.0096(12) 0.0002(10)
C3 0.026(6) 0.031(7) 0.023(5) 0.001(5) 0.007(4) 0.007(5)
C12 0.023(6) 0.013(6) 0.045(6) 0.002(5) 0.014(5) -0.008(4)
C5 0.029(6) 0.041(8) 0.045(7) 0.000(6) 0.014(5) -0.006(5)
C10 0.038(7) 0.022(7) 0.043(7) 0.009(5) 0.013(5) 0.009(5)
C11 0.043(8) 0.025(8) 0.048(7) -0.006(5) 0.014(6) 0.006(5)
C9 0.034(7) 0.043(9) 0.054(7) 0.005(6) 0.017(5) -0.013(6)
C18 0.025(6) 0.047(8) 0.028(6) 0.002(5) 0.009(4) 0.005(5)
C17 0.019(6) 0.048(9) 0.060(8) 0.000(6) 0.016(5) 0.002(5)
C16 0.034(7) 0.026(7) 0.049(7) 0.004(5) 0.013(5) 0.009(5)
C15 0.021(6) 0.037(8) 0.034(6) 0.000(5) 0.006(4) 0.004(5)
C14 0.019(6) 0.054(9) 0.037(6) 0.003(6) 0.005(5) -0.007(5)
C13 0.039(8) 0.033(8) 0.042(7) 0.002(5) 0.013(5) -0.005(5)
C19 0.021(6) 0.039(8) 0.019(5) -0.002(5) 0.007(4) 0.005(5)
C6 0.027(6) 0.033(8) 0.035(6) -0.007(5) 0.013(5) -0.005(5)
C24 0.035(7) 0.029(8) 0.032(6) -0.003(5) 0.009(5) 0.005(5)
C23 0.030(7) 0.056(10) 0.048(7) -0.009(6) 0.009(5) -0.009(6)
C1 0.045(8) 0.032(8) 0.022(6) 0.006(5) 0.005(5) 0.017(6)
C22 0.039(7) 0.019(7) 0.035(6) -0.006(5) 0.005(5) -0.003(5)
C4 0.021(6) 0.052(9) 0.052(7) 0.005(6) 0.012(5) 0.008(6)
C21 0.027(6) 0.042(9) 0.051(7) -0.001(6) 0.013(5) -0.011(6)
C20 0.023(6) 0.041(9) 0.058(8) 0.001(6) 0.017(5) -0.001(5)
Cl1 0.0309(15) 0.0258(17) 0.0580(18) 0.0001(13) 0.0158(12) -0.0063(11)
Cl2 0.0233(14) 0.0388(19) 0.0518(17) 0.0017(13) 0.0157(12) 0.0034(11)
Cl3 0.0204(14) 0.0381(19) 0.0527(17) -0.0021(13) 0.0157(12) -0.0002(11)
Cl4 0.0283(15) 0.0288(17) 0.0447(16) 0.0003(12) 0.0097(11) 0.0063(11)
N1 0.030(5) 0.012(5) 0.031(5) 0.001(4) 0.007(4) -0.001(4)
N2 0.019(4) 0.030(6) 0.030(5) 0.004(4) 0.011(3) -0.004(4)
N3 0.017(4) 0.030(6) 0.028(5) 0.001(4) 0.009(3) 0.004(4)
N4 0.026(5) 0.020(6) 0.033(5) -0.003(4) 0.013(4) 0.002(4)
O1 0.039(5) 0.031(5) 0.070(6) 0.000(4) 0.012(4) 0.017(4)
O2 0.035(5) 0.024(5) 0.070(6) -0.005(4) 0.016(4) -0.002(4)
O3 0.057(6) 0.021(5) 0.097(7) 0.004(5) 0.026(5) -0.002(4)
O4 0.045(6) 0.028(6) 0.113(8) -0.007(5) 0.033(5) -0.002(4)
O7 0.028(5) 0.037(6) 0.109(7) 0.014(5) 0.016(5) -0.004(4)
O8 0.040(5) 0.028(5) 0.104(7) 0.015(5) 0.028(5) 0.008(4)
O9 0.037(5) 0.037(6) 0.077(6) -0.002(4) 0.024(4) 0.002(4)
O10 0.039(6) 0.037(6) 0.115(8) 0.000(5) 0.015(5) -0.017(4)
O13 0.039(5) 0.033(6) 0.088(7) 0.017(5) 0.019(4) 0.000(4)
O15 0.040(5) 0.034(6) 0.133(8) -0.006(5) 0.021(5) -0.004(4)
O16 0.035(5) 0.042(6) 0.090(7) 0.000(5) 0.021(4) 0.005(4)
O14 0.045(6) 0.034(6) 0.094(7) -0.009(5) 0.019(5) 0.002(4)
Pt1 0.0243(2) 0.0307(3) 0.0340(2) -0.0009(2) 0.01151(17) -0.00072(19)
Pt2 0.0235(2) 0.0321(3) 0.0318(2) 0.0001(2) 0.00914(16) 0.00296(19)

loop_
_atom_type_symbol
_atom_type_description
_atom_type_scat_dispersion_real
_atom_type_scat_dispersion_imag
_atom_type_scat_source
C C 0.0033 0.0016 'International Tables Vol C Tables 4.2.6.8 and 6.1.1.4'
H H 0.0000 0.0000 'International Tables Vol C Tables 4.2.6.8 and 6.1.1.4'
Cl Cl 0.1484 0.1585 'International Tables Vol C Tables 4.2.6.8 and 6.1.1.4'
N N 0.0061 0.0033 'International Tables Vol C Tables 4.2.6.8 and 6.1.1.4'
O O 0.0106 0.0060 'International Tables Vol C Tables 4.2.6.8 and 6.1.1.4'
Pt Pt -1.7033 8.3905 'International Tables Vol C Tables 4.2.6.8 and 6.1.1.4'

loop_
_geom_angle_atom_site_label_1
_geom_angle_atom_site_label_2
_geom_angle_atom_site_label_3
_geom_angle
N2 C2 C3 123.4(10)
N2 C2 H2 118.3
C3 C2 H2 118.3
N1 C7 C8 119.9(9)
N1 C7 C6 114.0(9)
C8 C7 C6 126.2(10)
C9 C8 C7 121.1(11)
C9 C8 H8 119.5
C7 C8 H8 119.5
C2 C3 C4 119.0(10)
C2 C3 C1 122.2(10)
C4 C3 C1 118.8(10)
N1 C12 C10 125.6(10)
N1 C12 H12 117.2
C10 C12 H12 117.2
C4 C5 C6 119.8(11)
C4 C5 H5 120.1
C6 C5 H5 120.1
C12 C10 C9 118.5(10)
C12 C10 C11 119.4(10)
C9 C10 C11 122.0(11)
O4 C11 O3 124.6(11)
O4 C11 C10 121.0(11)
O3 C11 C10 114.3(11)
C8 C9 C10 117.5(11)
C8 C9 H9 121.3
C10 C9 H9 121.3
N3 C18 C17 121.8(11)
N3 C18 C19 114.6(9)
C17 C18 C19 123.5(10)
C18 C17 C16 118.4(11)
C18 C17 H17 120.8
C16 C17 H17 120.8
C15 C16 C17 120.1(11)
C15 C16 H16 119.9
C17 C16 H16 119.9
C16 C15 C14 119.2(11)
C16 C15 C13 123.0(10)
C14 C15 C13 117.8(10)
N3 C14 C15 122.2(10)
N3 C14 H14 118.9
C15 C14 H14 118.9
O7 C13 O8 124.5(11)
O7 C13 C15 122.0(11)
O8 C13 C15 113.5(10)
N4 C19 C20 121.6(10)
N4 C19 C18 113.9(9)
C20 C19 C18 124.5(10)
N2 C6 C5 120.8(10)
N2 C6 C7 115.9(9)
C5 C6 C7 123.2(10)
N4 C24 C22 123.6(10)
N4 C24 H24 118.2
C22 C24 H24 118.2
O10 C23 O9 125.4(13)
O10 C23 C22 117.8(12)
O9 C23 C22 116.8(11)
O1 C1 O2 124.6(11)
O1 C1 C3 119.9(11)
O2 C1 C3 115.5(10)
C21 C22 C24 117.1(11)
C21 C22 C23 121.8(11)
C24 C22 C23 121.1(10)
C5 C4 C3 118.0(10)
C5 C4 H4 121.0
C3 C4 H4 121.0
C20 C21 C22 121.2(11)
C20 C21 H21 119.4
C22 C21 H21 119.4
C21 C20 C19 118.2(11)
C21 C20 H20 120.9
C19 C20 H20 120.9
C12 N1 C7 117.4(8)
C12 N1 Pt1 127.8(7)
C7 N1 Pt1 114.8(6)
C6 N2 C2 118.7(9)
C6 N2 Pt1 113.9(7)
C2 N2 Pt1 127.3(7)
C14 N3 C18 118.2(9)
C14 N3 Pt2 126.4(7)
C18 N3 Pt2 115.4(7)
C24 N4 C19 118.2(9)
C24 N4 Pt2 126.1(7)
C19 N4 Pt2 115.7(7)
C1 O1 H1 109.5
C11 O3 H3A 109.5
C13 O8 H8B 109.5
C23 O10 H10A 109.5
H13A O13 H13B 110.7(19)
H15A O15 H15B 109.5
H16A O16 H16B 109.5
H14A O14 H14B 109.6
N1 Pt1 N2 80.9(3)
N1 Pt1 Cl1 176.0(2)
N2 Pt1 Cl1 95.1(3)
N1 Pt1 Cl2 94.9(2)
N2 Pt1 Cl2 175.8(3)
Cl1 Pt1 Cl2 89.12(10)
N4 Pt2 N3 80.3(3)
N4 Pt2 Cl4 96.0(3)
N3 Pt2 Cl4 176.3(2)
N4 Pt2 Cl3 175.2(3)
N3 Pt2 Cl3 94.9(2)
Cl4 Pt2 Cl3 88.75(10)

loop_
_geom_bond_atom_site_label_1
_geom_bond_atom_site_label_2
_geom_bond_distance
C2 N2 1.324(12)
C2 C3 1.337(14)
C2 H2 0.9300
C7 N1 1.356(12)
C7 C8 1.380(14)
C7 C6 1.437(14)
C8 C9 1.366(15)
C8 H8 0.9300
C3 C4 1.380(15)
C3 C1 1.481(14)
C12 N1 1.313(12)
C12 C10 1.334(13)
C12 H12 0.9300
C5 C4 1.359(15)
C5 C6 1.382(14)
C5 H5 0.9300
C10 C9 1.380(14)
C10 C11 1.488(14)
C11 O4 1.188(13)
C11 O3 1.284(13)
C9 H9 0.9300
C18 N3 1.343(12)
C18 C17 1.355(15)
C18 C19 1.463(15)
C17 C16 1.368(15)
C17 H17 0.9300
C16 C15 1.338(14)
C16 H16 0.9300
C15 C14 1.354(15)
C15 C13 1.479(15)
C14 N3 1.326(13)
C14 H14 0.9300
C13 O7 1.198(13)
C13 O8 1.292(13)
C19 N4 1.354(12)
C19 C20 1.363(13)
C6 N2 1.324(12)
C24 N4 1.301(12)
C24 C22 1.371(15)
C24 H24 0.9300
C23 O10 1.227(13)
C23 O9 1.249(14)
C23 C22 1.484(16)
C1 O1 1.205(12)
C1 O2 1.279(13)
C22 C21 1.356(15)
C4 H4 0.9300
C21 C20 1.352(15)
C21 H21 0.9300
C20 H20 0.9300
Cl1 Pt1 2.270(3)
Cl2 Pt1 2.274(3)
Cl3 Pt2 2.282(3)
Cl4 Pt2 2.274(3)
N1 Pt1 1.968(8)
N2 Pt1 1.995(8)
N3 Pt2 1.998(8)
N4 Pt2 1.990(8)
O1 H1 0.8200
O3 H3A 0.8200
O8 H8B 0.8200
O10 H10A 0.8200
O13 H13A 0.846(10)
O13 H13B 0.846(10)
O15 H15A 0.8502
O15 H15B 0.8498
O16 H16A 0.8499
O16 H16B 0.8499
O14 H14A 0.8499
O14 H14B 0.8501

loop_
_geom_torsion_atom_site_label_1
_geom_torsion_atom_site_label_2
_geom_torsion_atom_site_label_3
_geom_torsion_atom_site_label_4
_geom_torsion
N1 C7 C8 C9 2.6(15)
C6 C7 C8 C9 -177.4(10)
N2 C2 C3 C4 4.1(16)
N2 C2 C3 C1 -174.5(9)
N1 C12 C10 C9 -0.4(17)
N1 C12 C10 C11 -177.2(10)
C12 C10 C11 O4 -7.5(17)
C9 C10 C11 O4 175.8(11)
C12 C10 C11 O3 175.5(10)
C9 C10 C11 O3 -1.2(16)
C7 C8 C9 C10 -3.9(16)
C12 C10 C9 C8 2.8(16)
C11 C10 C9 C8 179.5(10)
N3 C18 C17 C16 -0.9(16)
C19 C18 C17 C16 -179.2(10)
C18 C17 C16 C15 -1.1(17)
C17 C16 C15 C14 1.3(16)
C17 C16 C15 C13 -179.7(10)
C16 C15 C14 N3 0.4(16)
C13 C15 C14 N3 -178.7(9)
C16 C15 C13 O7 177.4(11)
C14 C15 C13 O7 -3.6(16)
C16 C15 C13 O8 -3.3(15)
C14 C15 C13 O8 175.8(10)
N3 C18 C19 N4 -1.3(12)
C17 C18 C19 N4 177.2(10)
N3 C18 C19 C20 -178.7(9)
C17 C18 C19 C20 -0.3(16)
C4 C5 C6 N2 2.7(16)
C4 C5 C6 C7 -173.9(10)
N1 C7 C6 N2 5.3(13)
C8 C7 C6 N2 -174.7(9)
N1 C7 C6 C5 -178.0(9)
C8 C7 C6 C5 2.0(16)
C2 C3 C1 O1 -177.6(10)
C4 C3 C1 O1 3.7(15)
C2 C3 C1 O2 4.1(14)
C4 C3 C1 O2 -174.6(9)
N4 C24 C22 C21 0.5(16)
N4 C24 C22 C23 -178.3(9)
O10 C23 C22 C21 0.1(17)
O9 C23 C22 C21 -179.9(11)
O10 C23 C22 C24 178.8(10)
O9 C23 C22 C24 -1.1(16)
C6 C5 C4 C3 1.5(17)
C2 C3 C4 C5 -4.8(16)
C1 C3 C4 C5 173.9(10)
C24 C22 C21 C20 -1.4(16)
C23 C22 C21 C20 177.4(10)
C22 C21 C20 C19 1.5(17)
N4 C19 C20 C21 -0.6(15)
C18 C19 C20 C21 176.7(10)
C10 C12 N1 C7 -0.9(15)
C10 C12 N1 Pt1 178.9(8)
C8 C7 N1 C12 -0.2(13)
C6 C7 N1 C12 179.8(9)
C8 C7 N1 Pt1 179.9(7)
C6 C7 N1 Pt1 0.0(10)
C5 C6 N2 C2 -3.5(15)
C7 C6 N2 C2 173.3(8)
C5 C6 N2 Pt1 175.3(8)
C7 C6 N2 Pt1 -7.8(11)
C3 C2 N2 C6 0.1(15)
C3 C2 N2 Pt1 -178.6(7)
C15 C14 N3 C18 -2.3(15)
C15 C14 N3 Pt2 177.9(8)
C17 C18 N3 C14 2.5(15)
C19 C18 N3 C14 -179.0(9)
C17 C18 N3 Pt2 -177.6(8)
C19 C18 N3 Pt2 0.9(11)
C22 C24 N4 C19 0.4(15)
C22 C24 N4 Pt2 -178.4(7)
C20 C19 N4 C24 -0.3(14)
C18 C19 N4 C24 -177.9(9)
C20 C19 N4 Pt2 178.6(8)
C18 C19 N4 Pt2 1.1(10)
C12 N1 Pt1 N2 177.1(9)
C7 N1 Pt1 N2 -3.1(6)
C12 N1 Pt1 Cl1 174(3)
C7 N1 Pt1 Cl1 -7(4)
C12 N1 Pt1 Cl2 -2.8(8)
C7 N1 Pt1 Cl2 177.0(6)
C6 N2 Pt1 N1 6.0(7)
C2 N2 Pt1 N1 -175.2(9)
C6 N2 Pt1 Cl1 -174.2(7)
C2 N2 Pt1 Cl1 4.6(8)
C6 N2 Pt1 Cl2 8(4)
C2 N2 Pt1 Cl2 -173(3)
C24 N4 Pt2 N3 178.4(9)
C19 N4 Pt2 N3 -0.5(6)
C24 N4 Pt2 Cl4 -2.4(8)
C19 N4 Pt2 Cl4 178.7(6)
C24 N4 Pt2 Cl3 179(44)
C19 N4 Pt2 Cl3 0(3)
C14 N3 Pt2 N4 179.6(9)
C18 N3 Pt2 N4 -0.2(7)
C14 N3 Pt2 Cl4 167(3)
C18 N3 Pt2 Cl4 -13(4)
C14 N3 Pt2 Cl3 -0.3(8)
C18 N3 Pt2 Cl3 179.8(6)
